data_2219253
loop_
_publ_author_name
'Sun, Yan-Yan'
'Zhang, Ya-Wen'
'Zhang, Gong'
'Cheng, Lin'

_publ_section_title <i>catena</i>-Poly[[triaquazinc(II)]-\m-1<i>H</i>-1,2,4-triazole-3,5-dicarboxylato]
_journal_coeditor_code BT2754
_journal_issue 9
_journal_name_full 'Acta Crystallographica Section E'
_journal_page_first m1113
_journal_paper_doi 10.1107/S1600536808023994
_journal_volume 64
_journal_year 2008
_chemical_formula_iupac '[Zn (C4 H N3 O4) (H2 O)3]'
_chemical_formula_moiety 'C4 H7 N3 O7 Zn'
_chemical_formula_sum 'C4 H7 N3 O7 Zn'
_chemical_formula_weight 274.50
_chemical_name_systematic
;
<i>catena</i>-Poly[[triaquazinc(II)]-\m-1<i>H</i>-1,2,4-triazole-
3,5-dicarboxylato]
;
_space_group_IT_number 14
_symmetry_cell_setting monoclinic
_symmetry_space_group_name_Hall '-P 2ybc'
_symmetry_space_group_name_H-M 'P 1 21/c 1'
_atom_sites_solution_hydrogens geom
_atom_sites_solution_primary direct
_atom_sites_solution_secondary difmap
_audit_creation_method SHELXL97
_cell_angle_alpha 90.00
_cell_angle_beta 120.384(6)
_cell_angle_gamma 90.00
_cell_formula_units_Z 4
_cell_length_a 10.7388(11)
_cell_length_b 6.6608(7)
_cell_length_c 13.7789(10)
_cell_measurement_reflns_used 805
_cell_measurement_temperature 293(2)
_cell_measurement_theta_max 28.0
_cell_measurement_theta_min 2.45
_cell_volume 850.22(15)
_computing_cell_refinement 'SAINT (Bruker, 2000)'
_computing_data_collection 'SMART (Bruker, 2000)'
_computing_data_reduction 'SAINT (Bruker, 2000)'
_computing_molecular_graphics 'SHELXTL (Sheldrick, 2008)'
_computing_publication_material 'SHELXTL (Sheldrick, 2008)'
_computing_structure_refinement 'SHELXL97 (Sheldrick, 2008)'
_computing_structure_solution 'SHELXS97 (Sheldrick, 2008)'
_diffrn_ambient_temperature 293(2)
_diffrn_measured_fraction_theta_full 0.989
_diffrn_measured_fraction_theta_max 0.989
_diffrn_measurement_device_type 'Bruker APEX CCD'
_diffrn_measurement_method '\f and \w'
_diffrn_radiation_monochromator graphite
_diffrn_radiation_source 'fine-focus sealed tube'
_diffrn_radiation_type MoK\a
_diffrn_radiation_wavelength 0.71073
_diffrn_reflns_av_R_equivalents 0.0263
_diffrn_reflns_av_sigmaI/netI 0.0290
_diffrn_reflns_limit_h_max 13
_diffrn_reflns_limit_h_min -12
_diffrn_reflns_limit_k_max 7
_diffrn_reflns_limit_k_min -8
_diffrn_reflns_limit_l_max 16
_diffrn_reflns_limit_l_min -16
_diffrn_reflns_number 4297
_diffrn_reflns_theta_full 25.99
_diffrn_reflns_theta_max 25.99
_diffrn_reflns_theta_min 2.20
_exptl_absorpt_coefficient_mu 2.915
_exptl_absorpt_correction_T_max 0.7211
_exptl_absorpt_correction_T_min 0.7031
_exptl_absorpt_correction_type multi-scan
_exptl_absorpt_process_details '(SADABS; Sheldrick, 2000)'
_exptl_crystal_colour colourless
_exptl_crystal_density_diffrn 2.144
_exptl_crystal_density_method 'not measured'
_exptl_crystal_description block
_exptl_crystal_F_000 552
_exptl_crystal_size_max 0.13
_exptl_crystal_size_mid 0.12
_exptl_crystal_size_min 0.12
_refine_diff_density_max 0.527
_refine_diff_density_min -0.310
_refine_ls_extinction_method none
_refine_ls_goodness_of_fit_ref 1.062
_refine_ls_hydrogen_treatment constr
_refine_ls_matrix_type full
_refine_ls_number_parameters 136
_refine_ls_number_reflns 1652
_refine_ls_number_restraints 0
_refine_ls_restrained_S_all 1.062
_refine_ls_R_factor_all 0.0381
_refine_ls_R_factor_gt 0.0344
_refine_ls_shift/su_max 0.000
_refine_ls_shift/su_mean 0.000
_refine_ls_structure_factor_coef Fsqd
_refine_ls_weighting_details 'calc w = 1/[\s^2^(Fo^2^)+(0.0485P)^2^+1.155P] where P=(Fo^2^+2Fc^2^)/3'
_refine_ls_weighting_scheme calc
_refine_ls_wR_factor_gt 0.0882
_refine_ls_wR_factor_ref 0.0902
_reflns_number_gt 1501
_reflns_number_total 1652
_reflns_threshold_expression I>2\s(I)
_cod_data_source_file bt2754.cif
_cod_data_source_block I
_cod_original_cell_volume 850.22(14)
_cod_original_sg_symbol_H-M 'P 21/c'
_cod_database_code 2219253
_cod_database_fobs_code 2219253

loop_
_symmetry_equiv_pos_as_xyz
'x, y, z'
'-x, y+1/2, -z+1/2'
'-x, -y, -z'
'x, -y-1/2, z-1/2'

loop_
_atom_site_type_symbol
_atom_site_label
_atom_site_fract_x
_atom_site_fract_y
_atom_site_fract_z
_atom_site_U_iso_or_equiv
_atom_site_adp_type
_atom_site_calc_flag
_atom_site_refinement_flags
_atom_site_occupancy
Zn Zn1 -0.21910(4) -0.31001(6) -0.54678(3) 0.01968(16) Uani d . 1
C C1 -0.5300(4) -0.3318(5) -0.6300(2) 0.0150(6) Uani d . 1
C C2 -0.4615(3) -0.2580(5) -0.5104(2) 0.0138(6) Uani d . 1
C C3 -0.2985(3) -0.1691(5) -0.3493(3) 0.0158(6) Uani d . 1
C C4 -0.1588(4) -0.1138(5) -0.2453(3) 0.0188(7) Uani d . 1
N N1 -0.5320(3) -0.2264(4) -0.4566(2) 0.0164(6) Uani d . 1
N N2 -0.4261(3) -0.1687(4) -0.3544(2) 0.0166(6) Uani d . 1
H H2A -0.4471 -0.1452 -0.3071 0.020 Uiso d R 1
N N3 -0.3183(3) -0.2244(4) -0.4487(2) 0.0155(5) Uani d . 1
O O1 -0.4393(2) -0.3607(4) -0.66272(18) 0.0200(5) Uani d . 1
O O2 -0.6604(3) -0.3595(4) -0.68401(19) 0.0258(6) Uani d . 1
O O3 -0.0468(3) -0.1174(5) -0.2503(2) 0.0327(6) Uani d . 1
O O4 -0.1676(2) -0.0634(4) -0.16134(18) 0.0227(5) Uani d . 1
O O1W -0.2327(3) -0.0209(4) -0.60933(19) 0.0305(6) Uani d . 1
H H1WA -0.2626 0.0338 -0.6731 0.037 Uiso d R 1
H H1WB -0.1556 0.0484 -0.5776 0.037 Uiso d R 1
O O2W -0.1842(2) -0.6059(4) -0.47695(19) 0.0231(5) Uani d . 1
H H2WA -0.2630 -0.6585 -0.4892 0.028 Uiso d R 1
H H2WB -0.1227 -0.6151 -0.4072 0.028 Uiso d R 1
O O3W -0.0099(2) -0.2331(4) -0.42261(18) 0.0199(5) Uani d . 1
H H3WA -0.0169 -0.1900 -0.3675 0.024 Uiso d R 1
H H3WB 0.0497 -0.3301 -0.3975 0.024 Uiso d R 1

loop_
_atom_site_aniso_label
_atom_site_aniso_U_11
_atom_site_aniso_U_22
_atom_site_aniso_U_33
_atom_site_aniso_U_12
_atom_site_aniso_U_13
_atom_site_aniso_U_23
Zn1 0.0174(2) 0.0265(2) 0.0153(2) -0.00014(16) 0.00829(18) 0.00025(15)
C1 0.0181(16) 0.0154(15) 0.0108(15) -0.0001(12) 0.0069(13) 0.0002(12)
C2 0.0149(16) 0.0154(14) 0.0108(14) 0.0004(12) 0.0062(13) 0.0004(12)
C3 0.0148(16) 0.0180(15) 0.0142(15) -0.0001(12) 0.0070(13) 0.0000(12)
C4 0.0200(17) 0.0205(16) 0.0114(15) -0.0017(14) 0.0047(14) -0.0023(12)
N1 0.0147(14) 0.0214(14) 0.0127(13) -0.0021(11) 0.0066(11) -0.0020(10)
N2 0.0192(14) 0.0234(14) 0.0097(13) 0.0000(11) 0.0090(12) -0.0015(10)
N3 0.0149(14) 0.0185(13) 0.0117(13) -0.0020(11) 0.0058(11) -0.0016(10)
O1 0.0192(12) 0.0314(13) 0.0105(11) -0.0023(10) 0.0083(10) -0.0029(9)
O2 0.0139(12) 0.0414(15) 0.0172(12) -0.0040(11) 0.0042(10) -0.0087(11)
O3 0.0151(13) 0.0615(18) 0.0201(13) -0.0055(12) 0.0079(11) -0.0142(12)
O4 0.0230(13) 0.0337(13) 0.0122(11) -0.0086(11) 0.0095(10) -0.0049(10)
O1W 0.0323(15) 0.0272(13) 0.0200(12) -0.0081(11) 0.0045(11) 0.0055(10)
O2W 0.0187(12) 0.0288(13) 0.0187(12) -0.0025(10) 0.0072(10) 0.0037(10)
O3W 0.0187(12) 0.0252(12) 0.0170(11) 0.0015(10) 0.0098(10) -0.0006(10)

loop_
_atom_type_symbol
_atom_type_description
_atom_type_scat_dispersion_real
_atom_type_scat_dispersion_imag
_atom_type_scat_source
C C 0.0033 0.0016 'International Tables Vol C Tables 4.2.6.8 and 6.1.1.4'
H H 0.0000 0.0000 'International Tables Vol C Tables 4.2.6.8 and 6.1.1.4'
N N 0.0061 0.0033 'International Tables Vol C Tables 4.2.6.8 and 6.1.1.4'
O O 0.0106 0.0060 'International Tables Vol C Tables 4.2.6.8 and 6.1.1.4'
Zn Zn 0.2839 1.4301 'International Tables Vol C Tables 4.2.6.8 and 6.1.1.4'

loop_
_geom_angle_atom_site_label_1
_geom_angle_atom_site_label_2
_geom_angle_atom_site_label_3
_geom_angle_site_symmetry_1
_geom_angle_site_symmetry_3
_geom_angle
O1W Zn1 O3W . . 86.17(10)
O1W Zn1 O4 . 4 92.88(10)
O3W Zn1 O4 . 4 97.55(9)
O1W Zn1 O1 . . 91.02(10)
O3W Zn1 O1 . . 172.75(9)
O4 Zn1 O1 4 . 89.25(9)
O1W Zn1 O2W . . 174.71(10)
O3W Zn1 O2W . . 89.22(9)
O4 Zn1 O2W 4 . 85.14(9)
O1 Zn1 O2W . . 93.86(9)
O1W Zn1 N3 . . 93.49(10)
O3W Zn1 N3 . . 95.09(9)
O4 Zn1 N3 4 . 166.20(10)
O1 Zn1 N3 . . 78.40(9)
O2W Zn1 N3 . . 89.51(9)
O2 C1 O1 . . 127.2(3)
O2 C1 C2 . . 119.3(3)
O1 C1 C2 . . 113.4(3)
N1 C2 N3 . . 114.6(3)
N1 C2 C1 . . 124.5(3)
N3 C2 C1 . . 120.9(3)
N3 C3 N2 . . 108.8(3)
N3 C3 C4 . . 127.8(3)
N2 C3 C4 . . 123.4(3)
O3 C4 O4 . . 125.8(3)
O3 C4 C3 . . 118.0(3)
O4 C4 C3 . . 116.2(3)
C2 N1 N2 . . 102.3(3)
C3 N2 N1 . . 110.9(3)
C3 N2 H2A . . 131.1
N1 N2 H2A . . 118.0
C3 N3 C2 . . 103.4(3)
C3 N3 Zn1 . . 147.1(2)
C2 N3 Zn1 . . 109.04(19)
C1 O1 Zn1 . . 118.15(19)
C4 O4 Zn1 . 4_556 139.4(2)
Zn1 O1W H1WA . . 137.2
Zn1 O1W H1WB . . 116.3
H1WA O1W H1WB . . 93.4
Zn1 O2W H2WA . . 111.1
Zn1 O2W H2WB . . 115.7
H2WA O2W H2WB . . 108.8
Zn1 O3W H3WA . . 105.7
Zn1 O3W H3WB . . 115.1
H3WA O3W H3WB . . 106.3

loop_
_geom_bond_atom_site_label_1
_geom_bond_atom_site_label_2
_geom_bond_site_symmetry_2
_geom_bond_distance
Zn1 O1W . 2.085(2)
Zn1 O3W . 2.085(2)
Zn1 O4 4 2.096(2)
Zn1 O1 . 2.106(2)
Zn1 O2W . 2.141(2)
Zn1 N3 . 2.177(3)
C1 O2 . 1.223(4)
C1 O1 . 1.278(4)
C1 C2 . 1.508(4)
C2 N1 . 1.316(4)
C2 N3 . 1.348(4)
C3 N3 . 1.328(4)
C3 N2 . 1.336(4)
C3 C4 . 1.505(5)
C4 O3 . 1.241(4)
C4 O4 . 1.252(4)
N1 N2 . 1.342(4)
N2 H2A . 0.8053
O4 Zn1 4_556 2.096(2)
O1W H1WA . 0.8499
O1W H1WB . 0.8500
O2W H2WA . 0.8500
O2W H2WB . 0.8500
O3W H3WA . 0.8500
O3W H3WB . 0.8500

loop_
_geom_hbond_atom_site_label_D
_geom_hbond_atom_site_label_H
_geom_hbond_atom_site_label_A
_geom_hbond_site_symmetry_A
_geom_hbond_distance_DH
_geom_hbond_distance_HA
_geom_hbond_distance_DA
_geom_hbond_angle_DHA
N2 H2A O1 4_556 0.81 1.95 2.723(3) 160.9
O1W H1WA O2 2_453 0.85 1.85 2.697(3) 175.8
O1W H1WB O3W 3_554 0.85 2.16 2.946(3) 153.6
O2W H2WA N1 3_444 0.85 2.08 2.925(4) 171.7
O2W H2WB O3 2_544 0.85 2.01 2.848(3) 170.1
O3W H3WA O3 . 0.85 1.86 2.708(3) 173.9
O3W H3WB O4 2_544 0.85 1.91 2.753(3) 173.5
